data_4117999
loop_
_publ_author_name
'Xiaoyong Li'
'Carmin E. Burrell'
'Richard J. Staples'
'Babak Borhan'

_publ_section_title
;
 Absolute Configuration for 1,n-Glycols: A Nonempirical Approach to
 Long-Range Stereochemical Determination
;
_journal_name_full 'Journal of the American Chemical Society'
_journal_page_first 9026
_journal_page_last 9029
_journal_paper_doi 10.1021/ja2119767
_journal_volume 134
_journal_year 2012
_chemical_absolute_configuration syn
_chemical_formula_moiety 'C11 H24 O2'
_chemical_formula_sum 'C11 H24 O2'
_chemical_formula_weight 188.30
_space_group_IT_number 19
_symmetry_cell_setting orthorhombic
_symmetry_Int_Tables_number 19
_symmetry_space_group_name_Hall 'P 2ac 2ab'
_symmetry_space_group_name_H-M 'P 21 21 21'
_atom_sites_solution_hydrogens geom
_atom_sites_solution_primary direct
_atom_sites_solution_secondary difmap
_audit_creation_method SHELXL-97
_cell_angle_alpha 90.00
_cell_angle_beta 90.00
_cell_angle_gamma 90.00
_cell_formula_units_Z 8
_cell_length_a 7.78370(10)
_cell_length_b 10.9032(2)
_cell_length_c 28.9411(4)
_cell_measurement_reflns_used 6270
_cell_measurement_temperature 173(2)
_cell_measurement_theta_max 25.27
_cell_measurement_theta_min 2.34
_cell_volume 2456.15(6)
_computing_cell_refinement 'APEX2 (BRUKER, V2008.5-0, 2006)'
_computing_data_collection 'COSMO (BRUKER, V1.58, 2006)'
_computing_data_reduction 'SAINT (BRUKER, V7.34A, 2006)'
_computing_molecular_graphics 'SHELXTL (Sheldrick, Acta Cryst. A64 2008, 112-122)'
_computing_publication_material 'SHELXTL (Sheldrick, Acta Cryst. A64 2008, 112-122)'
_computing_structure_refinement 'SHELXL (Sheldrick, Acta Cryst. A64 2008, 112-122)'
_computing_structure_solution 'SHELXS (Sheldrick, Acta Cryst. A64 2008, 112-122)'
_diffrn_ambient_temperature 173(2)
_diffrn_detector_area_resol_mean 836.6
_diffrn_measured_fraction_theta_full 0.998
_diffrn_measured_fraction_theta_max 0.998
_diffrn_measurement_device_type 'Bruker APEX-II CCD'
_diffrn_measurement_method '\w,and/f 0.5 deg'
_diffrn_radiation_monochromator graphite
_diffrn_radiation_probe x-ray
_diffrn_radiation_type MoK\a
_diffrn_radiation_wavelength 0.71073
_diffrn_reflns_av_R_equivalents 0.0363
_diffrn_reflns_av_sigmaI/netI 0.0379
_diffrn_reflns_limit_h_max 9
_diffrn_reflns_limit_h_min -8
_diffrn_reflns_limit_k_max 12
_diffrn_reflns_limit_k_min -13
_diffrn_reflns_limit_l_max 34
_diffrn_reflns_limit_l_min -34
_diffrn_reflns_number 14442
_diffrn_reflns_theta_full 25.31
_diffrn_reflns_theta_max 25.31
_diffrn_reflns_theta_min 1.41
_diffrn_source 'fine-focus sealed tube'
_exptl_absorpt_coefficient_mu 0.067
_exptl_absorpt_correction_T_max 0.9922
_exptl_absorpt_correction_T_min 0.9851
_exptl_absorpt_correction_type multi-scan
_exptl_absorpt_process_details SADABS
_exptl_crystal_colour colourless
_exptl_crystal_density_diffrn 1.018
_exptl_crystal_description chunk
_exptl_crystal_F_000 848
_exptl_crystal_size_max 0.22
_exptl_crystal_size_mid 0.16
_exptl_crystal_size_min 0.12
_refine_diff_density_max 0.110
_refine_diff_density_min -0.167
_refine_diff_density_rms 0.028
_refine_ls_abs_structure_details 'Flack H D (1983), Acta Cryst. A39, 876-881'
_refine_ls_abs_structure_Flack -0.3(11)
_refine_ls_extinction_method none
_refine_ls_goodness_of_fit_ref 1.016
_refine_ls_hydrogen_treatment constr
_refine_ls_matrix_type full
_refine_ls_number_parameters 243
_refine_ls_number_reflns 4434
_refine_ls_number_restraints 0
_refine_ls_restrained_S_all 1.016
_refine_ls_R_factor_all 0.0555
_refine_ls_R_factor_gt 0.0393
_refine_ls_shift/su_max 0.001
_refine_ls_shift/su_mean 0.000
_refine_ls_structure_factor_coef Fsqd
_refine_ls_weighting_details 'calc w=1/[\s^2^(Fo^2^)+(0.0366P)^2^+0.2672P] where P=(Fo^2^+2Fc^2^)/3'
_refine_ls_weighting_scheme calc
_refine_ls_wR_factor_gt 0.0808
_refine_ls_wR_factor_ref 0.0919
_reflns_number_gt 3568
_reflns_number_total 4434
_reflns_threshold_expression >2sigma(I)
_cod_data_source_file ja2119767_si_002.cif
_cod_data_source_block lxy090909diol
_cod_database_code 4117999

loop_
_symmetry_equiv_pos_as_xyz
'x, y, z'
'x+1/2, -y+1/2, -z'
'-x, y+1/2, -z+1/2'
'-x+1/2, -y, z+1/2'

loop_
_atom_site_label
_atom_site_type_symbol
_atom_site_fract_x
_atom_site_fract_y
_atom_site_fract_z
_atom_site_U_iso_or_equiv
_atom_site_adp_type
_atom_site_occupancy
_atom_site_symmetry_multiplicity
_atom_site_calc_flag
_atom_site_refinement_flags
O1A O 0.95707(17) 0.26233(12) 1.14785(4) 0.0456(3) Uani 1 1 d .
H1A H 1.0107 0.3119 1.1648 0.068 Uiso 1 1 calc R
O2A O 0.66623(19) 0.09641(10) 0.79980(4) 0.0460(3) Uani 1 1 d .
H2A H 0.6767 0.1081 0.7712 0.069 Uiso 1 1 calc R
C1A C 0.6879(3) 0.3253(2) 1.18226(6) 0.0622(6) Uani 1 1 d .
H1A1 H 0.6740 0.2455 1.1973 0.093 Uiso 1 1 calc R
H1A2 H 0.5746 0.3594 1.1750 0.093 Uiso 1 1 calc R
H1A3 H 0.7491 0.3813 1.2030 0.093 Uiso 1 1 calc R
C2A C 0.7894(3) 0.30970(16) 1.13832(6) 0.0425(5) Uani 1 1 d .
H2A1 H 0.8020 0.3918 1.1232 0.051 Uiso 1 1 calc R
C3A C 0.7062(3) 0.22296(17) 1.10432(5) 0.0432(4) Uani 1 1 d .
H3A1 H 0.5860 0.2494 1.0993 0.052 Uiso 1 1 calc R
H3A2 H 0.7030 0.1400 1.1182 0.052 Uiso 1 1 calc R
C4A C 0.7958(3) 0.21517(17) 1.05782(5) 0.0443(5) Uani 1 1 d .
H4A1 H 0.7942 0.2973 1.0433 0.053 Uiso 1 1 calc R
H4A2 H 0.9175 0.1924 1.0629 0.053 Uiso 1 1 calc R
C5A C 0.7161(3) 0.12387(17) 1.02481(5) 0.0444(5) Uani 1 1 d .
H5A1 H 0.5920 0.1421 1.0220 0.053 Uiso 1 1 calc R
H5A2 H 0.7273 0.0407 1.0382 0.053 Uiso 1 1 calc R
C6A C 0.7948(3) 0.12351(16) 0.97689(5) 0.0436(5) Uani 1 1 d .
H6A1 H 0.9184 0.1032 0.9796 0.052 Uiso 1 1 calc R
H6A2 H 0.7860 0.2071 0.9637 0.052 Uiso 1 1 calc R
C7A C 0.7112(3) 0.03349(16) 0.94378(5) 0.0427(4) Uani 1 1 d .
H7A1 H 0.5859 0.0491 0.9434 0.051 Uiso 1 1 calc R
H7A2 H 0.7290 -0.0506 0.9557 0.051 Uiso 1 1 calc R
C8A C 0.7780(2) 0.03941(16) 0.89449(5) 0.0408(4) Uani 1 1 d .
H8A1 H 0.9012 0.0168 0.8943 0.049 Uiso 1 1 calc R
H8A2 H 0.7682 0.1247 0.8831 0.049 Uiso 1 1 calc R
C9A C 0.6807(3) -0.04551(16) 0.86192(5) 0.0403(4) Uani 1 1 d .
H9A1 H 0.7097 -0.1313 0.8699 0.048 Uiso 1 1 calc R
H9A2 H 0.5561 -0.0346 0.8673 0.048 Uiso 1 1 calc R
C10A C 0.7161(3) -0.02650(15) 0.81073(5) 0.0395(4) Uani 1 1 d .
H10A H 0.8420 -0.0362 0.8049 0.047 Uiso 1 1 calc R
C11A C 0.6186(3) -0.11715(18) 0.78111(6) 0.0547(6) Uani 1 1 d .
H11A H 0.4950 -0.1076 0.7865 0.082 Uiso 1 1 calc R
H11B H 0.6535 -0.2008 0.7892 0.082 Uiso 1 1 calc R
H11C H 0.6441 -0.1018 0.7485 0.082 Uiso 1 1 calc R
O1B O 0.31289(18) 0.62589(12) 0.79337(4) 0.0514(4) Uani 1 1 d .
H1B H 0.3828 0.5772 0.8057 0.077 Uiso 1 1 calc R
O2B O 0.02220(16) 1.02042(12) 1.15797(4) 0.0455(3) Uani 1 1 d .
H2B H 0.0018 1.0955 1.1544 0.068 Uiso 1 1 calc R
C1B C 0.0442(3) 0.72144(19) 0.80003(7) 0.0583(6) Uani 1 1 d .
H1B1 H 0.0883 0.7939 0.7839 0.087 Uiso 1 1 calc R
H1B2 H -0.0472 0.7461 0.8214 0.087 Uiso 1 1 calc R
H1B3 H -0.0018 0.6631 0.7775 0.087 Uiso 1 1 calc R
C2B C 0.1870(3) 0.66213(16) 0.82662(5) 0.0399(4) Uani 1 1 d .
H2B1 H 0.1413 0.5870 0.8422 0.048 Uiso 1 1 calc R
C3B C 0.2643(2) 0.74534(17) 0.86292(6) 0.0438(5) Uani 1 1 d .
H3B1 H 0.2796 0.8279 0.8493 0.053 Uiso 1 1 calc R
H3B2 H 0.3798 0.7138 0.8710 0.053 Uiso 1 1 calc R
C4B C 0.1609(3) 0.75814(17) 0.90711(5) 0.0414(4) Uani 1 1 d .
H4B1 H 0.0452 0.7900 0.8994 0.050 Uiso 1 1 calc R
H4B2 H 0.1463 0.6761 0.9212 0.050 Uiso 1 1 calc R
C5B C 0.2438(3) 0.84259(17) 0.94190(6) 0.0458(5) Uani 1 1 d .
H5B1 H 0.2432 0.9269 0.9292 0.055 Uiso 1 1 calc R
H5B2 H 0.3653 0.8177 0.9457 0.055 Uiso 1 1 calc R
C6B C 0.1600(3) 0.84522(16) 0.98912(5) 0.0425(5) Uani 1 1 d .
H6B1 H 0.1614 0.7613 1.0022 0.051 Uiso 1 1 calc R
H6B2 H 0.0384 0.8701 0.9855 0.051 Uiso 1 1 calc R
C7B C 0.2467(3) 0.93161(17) 1.02282(6) 0.0445(5) Uani 1 1 d .
H7B1 H 0.2355 1.0165 1.0110 0.053 Uiso 1 1 calc R
H7B2 H 0.3708 0.9117 1.0239 0.053 Uiso 1 1 calc R
C8B C 0.1755(3) 0.92691(16) 1.07146(5) 0.0434(5) Uani 1 1 d .
H8B1 H 0.1860 0.8419 1.0832 0.052 Uiso 1 1 calc R
H8B2 H 0.0516 0.9474 1.0704 0.052 Uiso 1 1 calc R
C9B C 0.2632(3) 1.01270(17) 1.10525(6) 0.0415(5) Uani 1 1 d .
H9B1 H 0.3885 0.9977 1.1041 0.050 Uiso 1 1 calc R
H9B2 H 0.2430 1.0983 1.0952 0.050 Uiso 1 1 calc R
C10B C 0.2034(2) 0.99946(16) 1.15465(5) 0.0419(4) Uani 1 1 d .
H10B H 0.2246 0.9125 1.1640 0.050 Uiso 1 1 calc R
C11B C 0.3002(3) 1.08046(18) 1.18824(6) 0.0518(5) Uani 1 1 d .
H11D H 0.2856 1.1666 1.1794 0.078 Uiso 1 1 calc R
H11E H 0.4225 1.0593 1.1876 0.078 Uiso 1 1 calc R
H11F H 0.2551 1.0679 1.2195 0.078 Uiso 1 1 calc R

loop_
_atom_site_aniso_label
_atom_site_aniso_U_11
_atom_site_aniso_U_22
_atom_site_aniso_U_33
_atom_site_aniso_U_23
_atom_site_aniso_U_13
_atom_site_aniso_U_12
O1A 0.0399(7) 0.0461(8) 0.0509(8) -0.0072(6) -0.0102(6) -0.0003(7)
O2A 0.0679(9) 0.0389(7) 0.0313(6) 0.0044(5) 0.0096(7) 0.0092(7)
C1A 0.0534(14) 0.0879(16) 0.0453(11) -0.0080(11) -0.0028(11) 0.0091(13)
C2A 0.0454(12) 0.0449(10) 0.0372(9) 0.0026(8) -0.0064(10) 0.0058(10)
C3A 0.0395(11) 0.0529(11) 0.0371(9) 0.0042(8) -0.0056(9) -0.0009(10)
C4A 0.0484(12) 0.0480(11) 0.0364(9) 0.0053(8) -0.0048(9) -0.0077(10)
C5A 0.0452(12) 0.0522(11) 0.0359(9) 0.0065(8) -0.0052(9) -0.0072(11)
C6A 0.0447(12) 0.0497(11) 0.0364(9) 0.0039(8) -0.0062(9) -0.0047(10)
C7A 0.0476(12) 0.0442(10) 0.0363(9) 0.0068(8) -0.0031(9) -0.0043(10)
C8A 0.0408(11) 0.0441(10) 0.0374(9) 0.0043(8) -0.0033(9) -0.0020(10)
C9A 0.0459(11) 0.0372(9) 0.0377(9) 0.0044(7) 0.0006(9) 0.0001(9)
C10A 0.0463(11) 0.0335(9) 0.0387(9) 0.0011(7) 0.0028(9) 0.0020(9)
C11A 0.0749(16) 0.0473(12) 0.0419(10) 0.0005(9) -0.0009(11) -0.0012(11)
O1B 0.0575(9) 0.0640(9) 0.0328(6) -0.0061(6) 0.0014(7) 0.0187(7)
O2B 0.0411(8) 0.0456(7) 0.0497(7) -0.0051(6) 0.0083(6) -0.0030(7)
C1B 0.0560(13) 0.0680(14) 0.0510(11) 0.0012(11) -0.0063(11) 0.0122(12)
C2B 0.0437(11) 0.0432(10) 0.0328(8) 0.0001(7) 0.0008(9) 0.0026(10)
C3B 0.0430(12) 0.0500(11) 0.0385(9) -0.0045(8) 0.0024(9) -0.0021(10)
C4B 0.0435(11) 0.0462(10) 0.0346(9) -0.0015(8) 0.0033(9) -0.0014(10)
C5B 0.0493(12) 0.0513(11) 0.0368(9) -0.0032(8) 0.0026(9) -0.0052(10)
C6B 0.0486(13) 0.0435(10) 0.0355(9) -0.0011(8) 0.0048(9) -0.0010(10)
C7B 0.0470(12) 0.0494(11) 0.0371(9) -0.0024(8) 0.0030(9) -0.0023(10)
C8B 0.0474(12) 0.0458(11) 0.0369(9) -0.0025(8) 0.0034(9) -0.0030(10)
C9B 0.0388(11) 0.0465(11) 0.0392(9) -0.0039(8) 0.0027(8) -0.0004(9)
C10B 0.0426(12) 0.0425(10) 0.0406(9) -0.0028(8) 0.0008(9) 0.0029(10)
C11B 0.0543(13) 0.0575(12) 0.0435(10) -0.0094(9) -0.0016(10) 0.0030(11)

loop_
_atom_type_symbol
_atom_type_description
_atom_type_scat_dispersion_real
_atom_type_scat_dispersion_imag
_atom_type_scat_source
C C 0.0033 0.0016 'International Tables Vol C Tables 4.2.6.8 and 6.1.1.4'
H H 0.0000 0.0000 'International Tables Vol C Tables 4.2.6.8 and 6.1.1.4'
O O 0.0106 0.0060 'International Tables Vol C Tables 4.2.6.8 and 6.1.1.4'

loop_
_geom_angle_atom_site_label_1
_geom_angle_atom_site_label_2
_geom_angle_atom_site_label_3
_geom_angle
C2A O1A H1A 109.5
C10A O2A H2A 109.5
C2A C1A H1A1 109.5
C2A C1A H1A2 109.5
H1A1 C1A H1A2 109.5
C2A C1A H1A3 109.5
H1A1 C1A H1A3 109.5
H1A2 C1A H1A3 109.5
O1A C2A C1A 110.88(15)
O1A C2A C3A 106.90(14)
C1A C2A C3A 113.29(17)
O1A C2A H2A1 108.5
C1A C2A H2A1 108.5
C3A C2A H2A1 108.5
C2A C3A C4A 114.53(16)
C2A C3A H3A1 108.6
C4A C3A H3A1 108.6
C2A C3A H3A2 108.6
C4A C3A H3A2 108.6
H3A1 C3A H3A2 107.6
C5A C4A C3A 114.09(16)
C5A C4A H4A1 108.7
C3A C4A H4A1 108.7
C5A C4A H4A2 108.7
C3A C4A H4A2 108.7
H4A1 C4A H4A2 107.6
C4A C5A C6A 114.43(15)
C4A C5A H5A1 108.7
C6A C5A H5A1 108.7
C4A C5A H5A2 108.7
C6A C5A H5A2 108.7
H5A1 C5A H5A2 107.6
C5A C6A C7A 113.92(16)
C5A C6A H6A1 108.8
C7A C6A H6A1 108.8
C5A C6A H6A2 108.8
C7A C6A H6A2 108.8
H6A1 C6A H6A2 107.7
C6A C7A C8A 114.71(15)
C6A C7A H7A1 108.6
C8A C7A H7A1 108.6
C6A C7A H7A2 108.6
C8A C7A H7A2 108.6
H7A1 C7A H7A2 107.6
C7A C8A C9A 112.65(15)
C7A C8A H8A1 109.1
C9A C8A H8A1 109.1
C7A C8A H8A2 109.1
C9A C8A H8A2 109.1
H8A1 C8A H8A2 107.8
C10A C9A C8A 115.46(15)
C10A C9A H9A1 108.4
C8A C9A H9A1 108.4
C10A C9A H9A2 108.4
C8A C9A H9A2 108.4
H9A1 C9A H9A2 107.5
O2A C10A C11A 110.51(15)
O2A C10A C9A 107.08(13)
C11A C10A C9A 111.84(15)
O2A C10A H10A 109.1
C11A C10A H10A 109.1
C9A C10A H10A 109.1
C10A C11A H11A 109.5
C10A C11A H11B 109.5
H11A C11A H11B 109.5
C10A C11A H11C 109.5
H11A C11A H11C 109.5
H11B C11A H11C 109.5
C2B O1B H1B 109.5
C10B O2B H2B 109.5
C2B C1B H1B1 109.5
C2B C1B H1B2 109.5
H1B1 C1B H1B2 109.5
C2B C1B H1B3 109.5
H1B1 C1B H1B3 109.5
H1B2 C1B H1B3 109.5
O1B C2B C1B 106.39(13)
O1B C2B C3B 111.14(15)
C1B C2B C3B 113.13(16)
O1B C2B H2B1 108.7
C1B C2B H2B1 108.7
C3B C2B H2B1 108.7
C2B C3B C4B 115.41(16)
C2B C3B H3B1 108.4
C4B C3B H3B1 108.4
C2B C3B H3B2 108.4
C4B C3B H3B2 108.4
H3B1 C3B H3B2 107.5
C5B C4B C3B 113.01(15)
C5B C4B H4B1 109.0
C3B C4B H4B1 109.0
C5B C4B H4B2 109.0
C3B C4B H4B2 109.0
H4B1 C4B H4B2 107.8
C4B C5B C6B 115.40(16)
C4B C5B H5B1 108.4
C6B C5B H5B1 108.4
C4B C5B H5B2 108.4
C6B C5B H5B2 108.4
H5B1 C5B H5B2 107.5
C5B C6B C7B 113.61(16)
C5B C6B H6B1 108.8
C7B C6B H6B1 108.8
C5B C6B H6B2 108.8
C7B C6B H6B2 108.8
H6B1 C6B H6B2 107.7
C6B C7B C8B 114.47(16)
C6B C7B H7B1 108.6
C8B C7B H7B1 108.6
C6B C7B H7B2 108.6
C8B C7B H7B2 108.6
H7B1 C7B H7B2 107.6
C7B C8B C9B 114.46(16)
C7B C8B H8B1 108.6
C9B C8B H8B1 108.6
C7B C8B H8B2 108.6
C9B C8B H8B2 108.6
H8B1 C8B H8B2 107.6
C10B C9B C8B 114.38(15)
C10B C9B H9B1 108.7
C8B C9B H9B1 108.7
C10B C9B H9B2 108.7
C8B C9B H9B2 108.7
H9B1 C9B H9B2 107.6
O2B C10B C9B 110.60(15)
O2B C10B C11B 110.74(15)
C9B C10B C11B 113.48(16)
O2B C10B H10B 107.2
C9B C10B H10B 107.2
C11B C10B H10B 107.2
C10B C11B H11D 109.5
C10B C11B H11E 109.5
H11D C11B H11E 109.5
C10B C11B H11F 109.5
H11D C11B H11F 109.5
H11E C11B H11F 109.5

loop_
_geom_bond_atom_site_label_1
_geom_bond_atom_site_label_2
_geom_bond_distance
O1A C2A 1.430(2)
O1A H1A 0.8400
O2A C10A 1.4307(19)
O2A H2A 0.8400
C1A C2A 1.507(3)
C1A H1A1 0.9800
C1A H1A2 0.9800
C1A H1A3 0.9800
C2A C3A 1.511(2)
C2A H2A1 1.0000
C3A C4A 1.518(2)
C3A H3A1 0.9900
C3A H3A2 0.9900
C4A C5A 1.513(2)
C4A H4A1 0.9900
C4A H4A2 0.9900
C5A C6A 1.516(2)
C5A H5A1 0.9900
C5A H5A2 0.9900
C6A C7A 1.518(2)
C6A H6A1 0.9900
C6A H6A2 0.9900
C7A C8A 1.520(2)
C7A H7A1 0.9900
C7A H7A2 0.9900
C8A C9A 1.523(2)
C8A H8A1 0.9900
C8A H8A2 0.9900
C9A C10A 1.521(2)
C9A H9A1 0.9900
C9A H9A2 0.9900
C10A C11A 1.513(2)
C10A H10A 1.0000
C11A H11A 0.9800
C11A H11B 0.9800
C11A H11C 0.9800
O1B C2B 1.429(2)
O1B H1B 0.8400
O2B C10B 1.432(2)
O2B H2B 0.8400
C1B C2B 1.499(3)
C1B H1B1 0.9800
C1B H1B2 0.9800
C1B H1B3 0.9800
C2B C3B 1.513(2)
C2B H2B1 1.0000
C3B C4B 1.518(2)
C3B H3B1 0.9900
C3B H3B2 0.9900
C4B C5B 1.509(2)
C4B H4B1 0.9900
C4B H4B2 0.9900
C5B C6B 1.515(2)
C5B H5B1 0.9900
C5B H5B2 0.9900
C6B C7B 1.515(2)
C6B H6B1 0.9900
C6B H6B2 0.9900
C7B C8B 1.514(2)
C7B H7B1 0.9900
C7B H7B2 0.9900
C8B C9B 1.516(2)
C8B H8B1 0.9900
C8B H8B2 0.9900
C9B C10B 1.510(2)
C9B H9B1 0.9900
C9B H9B2 0.9900
C10B C11B 1.514(2)
C10B H10B 1.0000
C11B H11D 0.9800
C11B H11E 0.9800
C11B H11F 0.9800

loop_
_geom_hbond_atom_site_label_D
_geom_hbond_atom_site_label_H
_geom_hbond_atom_site_label_A
_geom_hbond_distance_DH
_geom_hbond_distance_HA
_geom_hbond_distance_DA
_geom_hbond_angle_DHA
_geom_hbond_site_symmetry_A
O1A H1A O2A 0.84 1.88 2.7052(17) 169.2 2_557
O2A H2A O1B 0.84 1.88 2.7204(15) 175.8 3_646
O1B H1B O2B 0.84 1.85 2.6799(17) 170.4 2_567
O2B H2B O1A 0.84 1.86 2.7018(19) 178.6 1_465

loop_
_geom_torsion_atom_site_label_1
_geom_torsion_atom_site_label_2
_geom_torsion_atom_site_label_3
_geom_torsion_atom_site_label_4
_geom_torsion
O1A C2A C3A C4A -63.45(19)
C1A C2A C3A C4A 174.11(16)
C2A C3A C4A C5A 177.41(16)
C3A C4A C5A C6A 174.87(16)
C4A C5A C6A C7A -178.73(16)
C5A C6A C7A C8A 175.03(16)
C6A C7A C8A C9A -175.57(16)
C7A C8A C9A C10A 168.49(16)
C8A C9A C10A O2A -60.6(2)
C8A C9A C10A C11A 178.21(16)
O1B C2B C3B C4B -162.14(15)
C1B C2B C3B C4B 78.2(2)
C2B C3B C4B C5B -179.74(16)
C3B C4B C5B C6B -171.78(16)
C4B C5B C6B C7B -179.68(16)
C5B C6B C7B C8B -174.57(16)
C6B C7B C8B C9B 179.58(16)
C7B C8B C9B C10B -174.56(16)
C8B C9B C10B O2B -58.4(2)
C8B C9B C10B C11B 176.47(16)
